data_7216587
loop_
_publ_author_name
'Lu, Jack Y.'
'Schauss, Vaughn'

_publ_section_title
;
 Two Cu(ii) complexes synthesized by using a solid-state compound with an
 extended crystal structure as the copper-ion source
;
_journal_issue 105
_journal_name_full CrystEngComm
_journal_page_first 623
_journal_paper_doi 10.1039/b210309e
_journal_volume 4
_journal_year 2002
_chemical_formula_moiety 'C22 H15 N3 O4 Cu, H2 O'
_chemical_formula_sum 'C22 H17 Cu N3 O5'
_chemical_formula_weight 466.93
_chemical_name_systematic
; 
? 
;
_space_group_IT_number 14
_symmetry_cell_setting monoclinic
_symmetry_space_group_name_Hall '-P 2ybc'
_symmetry_space_group_name_H-M 'P 1 21/c 1'
_atom_sites_solution_hydrogens geom
_atom_sites_solution_primary direct
_atom_sites_solution_secondary difmap
_audit_creation_method SHELXL-97
_cell_angle_alpha 90.00
_cell_angle_beta 102.229(1)
_cell_angle_gamma 90.00
_cell_formula_units_Z 4
_cell_length_a 13.8567(8)
_cell_length_b 8.1216(5)
_cell_length_c 17.0761(10)
_cell_measurement_reflns_used 4861
_cell_measurement_temperature 223(2)
_cell_measurement_theta_max 23.51
_cell_measurement_theta_min 1.50
_cell_volume 1878.11(19)
_computing_cell_refinement 'Bruker SAINT software (Bruker, 1999)'
_computing_data_collection 'Siemens SMART software (Siemens, 1996)'
_computing_data_reduction 'Bruker SAINT software (Bruker, 1999)'
_computing_structure_refinement 'SHELXL-97 (Sheldrick, 1997)'
_computing_structure_solution 'SHELXS-97 (Sheldrick, 1997)'
_diffrn_ambient_temperature 223(2)
_diffrn_detector_area_resol_mean 1K
_diffrn_measured_fraction_theta_full 0.999
_diffrn_measured_fraction_theta_max 0.999
_diffrn_measurement_device_type 'Siemens SMART CCD'
_diffrn_measurement_method CCD
_diffrn_radiation_monochromator graphite
_diffrn_radiation_source 'fine-focus sealed tube'
_diffrn_radiation_type MoK\a
_diffrn_radiation_wavelength 0.71073
_diffrn_reflns_av_R_equivalents 0.0262
_diffrn_reflns_av_sigmaI/netI 0.0195
_diffrn_reflns_limit_h_max 15
_diffrn_reflns_limit_h_min -15
_diffrn_reflns_limit_k_max 9
_diffrn_reflns_limit_k_min 0
_diffrn_reflns_limit_l_max 19
_diffrn_reflns_limit_l_min 0
_diffrn_reflns_number 8672
_diffrn_reflns_theta_full 23.51
_diffrn_reflns_theta_max 23.51
_diffrn_reflns_theta_min 1.50
_diffrn_standards_decay_% 0.0
_exptl_absorpt_coefficient_mu 1.207
_exptl_absorpt_correction_T_max 0.9474
_exptl_absorpt_correction_T_min 0.7097
_exptl_absorpt_correction_type empirical
_exptl_crystal_colour Green
_exptl_crystal_density_diffrn 1.651
_exptl_crystal_density_method 'not measured'
_exptl_crystal_description 'Flat column'
_exptl_crystal_F_000 956
_exptl_crystal_size_max 0.40
_exptl_crystal_size_mid 0.16
_exptl_crystal_size_min 0.10
_refine_diff_density_max 0.281
_refine_diff_density_min -0.312
_refine_diff_density_rms 0.051
_refine_ls_extinction_method none
_refine_ls_goodness_of_fit_ref 1.040
_refine_ls_hydrogen_treatment mixed
_refine_ls_matrix_type full
_refine_ls_number_parameters 286
_refine_ls_number_reflns 2774
_refine_ls_number_restraints 1
_refine_ls_restrained_S_all 1.040
_refine_ls_R_factor_all 0.0345
_refine_ls_R_factor_gt 0.0244
_refine_ls_shift/su_max 0.038
_refine_ls_shift/su_mean 0.002
_refine_ls_structure_factor_coef Fsqd
_refine_ls_weighting_details 'calc w=1/[\s^2^(Fo^2^)+(0.0335P)^2^+1.8709P] where P=(Fo^2^+2Fc^2^)/3'
_refine_ls_weighting_scheme calc
_refine_ls_wR_factor_gt 0.0649
_refine_ls_wR_factor_ref 0.0700
_reflns_number_gt 2192
_reflns_number_total 3007
_reflns_threshold_expression >4sigma(I)
_cod_data_source_file b210309e.txt
_cod_data_source_block '[(DPA)Cu(NDC)]&#x00B7;H2O'
_cod_depositor_comments
;
The following automatic conversions were performed:

'_symmetry_cell_setting' value 'Monoclinic' changed to 'monoclinic'
according to
/usr/data/users/saulius/automatic-downloads/retrospective/RSC/lib/dictionaries/cif_core.dic
dictionary named 'cif_core.dic' version 2.4.2 from
2011-04-26.

'_exptl_absorpt_correction_type' value 'Empirical'
changed to 'empirical' according to
/usr/data/users/saulius/automatic-downloads/retrospective/RSC/lib/dictionaries/cif_core.dic
dictionary named 'cif_core.dic' version 2.4.2 from 2011-04-26.

Automatic conversion script
Id: cif_fix_values 2281 2013-09-26 08:29:07Z andrius 
;
_cod_original_sg_symbol_H-M P2(1)/c
_cod_original_formula_sum 'C22 H17 N3 O5 Cu'
_cod_database_code 7216587

loop_
_symmetry_equiv_pos_as_xyz
'x, y, z'
'-x, y+1/2, -z+1/2'
'-x, -y, -z'
'x, -y-1/2, z-1/2'

loop_
_atom_site_label
_atom_site_type_symbol
_atom_site_fract_x
_atom_site_fract_y
_atom_site_fract_z
_atom_site_U_iso_or_equiv
_atom_site_adp_type
_atom_site_occupancy
_atom_site_symmetry_multiplicity
_atom_site_calc_flag
_atom_site_refinement_flags
Cu Cu 0.29076(2) 0.10412(4) 0.514738(18) 0.02306(12) Uani 1 1 d .
O1 O 0.37511(13) 0.1410(2) 0.43256(10) 0.0287(4) Uani 1 1 d .
O2 O 0.42557(12) 0.1933(2) 0.55891(10) 0.0295(5) Uani 1 1 d .
O3 O 0.86038(13) 0.5062(3) 0.42336(12) 0.0364(5) Uani 1 1 d .
O4 O 0.80979(13) 0.6755(2) 0.50924(11) 0.0299(4) Uani 1 1 d .
O5 O 0.98689(13) 0.6791(3) 0.61496(11) 0.0320(5) Uani 1 1 d G
H5A H 0.9245 0.6838 0.5789 0.045 Uiso 1 1 d G
H5B H 1.0278 0.5927 0.6031 0.045 Uiso 1 1 d G
N1 N 0.24965(15) 0.0697(3) 0.61626(12) 0.0221(5) Uani 1 1 d .
N2 N 0.18986(15) -0.0376(3) 0.45147(12) 0.0225(5) Uani 1 1 d .
N3 N 0.11323(15) -0.0991(3) 0.55935(13) 0.0249(5) Uani 1 1 d D
H3N H 0.0666(15) -0.163(3) 0.5725(16) 0.032 Uiso 1 1 d D
C1 C 0.53692(17) 0.2690(3) 0.47564(14) 0.0210(6) Uani 1 1 d .
C2 C 0.59023(19) 0.3548(3) 0.53949(15) 0.0248(6) Uani 1 1 d .
H2 H 0.5693 0.3545 0.5884 0.030 Uiso 1 1 calc R
C3 C 0.67518(18) 0.4426(3) 0.53334(16) 0.0258(6) Uani 1 1 d .
H3 H 0.7109 0.4990 0.5783 0.031 Uiso 1 1 calc R
C4 C 0.70723(17) 0.4478(3) 0.46260(15) 0.0217(6) Uani 1 1 d .
C5 C 0.65525(18) 0.3586(3) 0.39469(15) 0.0202(6) Uani 1 1 d .
C6 C 0.68300(19) 0.3625(3) 0.31933(16) 0.0279(6) Uani 1 1 d .
H6 H 0.7374 0.4269 0.3134 0.034 Uiso 1 1 calc R
C7 C 0.6328(2) 0.2753(4) 0.25533(16) 0.0338(7) Uani 1 1 d .
H7 H 0.6522 0.2810 0.2059 0.041 Uiso 1 1 calc R
C8 C 0.5520(2) 0.1769(4) 0.26334(16) 0.0308(7) Uani 1 1 d .
H8 H 0.5192 0.1139 0.2196 0.037 Uiso 1 1 calc R
C9 C 0.52077(18) 0.1717(3) 0.33356(15) 0.0248(6) Uani 1 1 d .
H9 H 0.4663 0.1055 0.3374 0.030 Uiso 1 1 calc R
C10 C 0.56898(17) 0.2647(3) 0.40145(14) 0.0193(6) Uani 1 1 d .
C11 C 0.44255(18) 0.1954(3) 0.48872(15) 0.0217(6) Uani 1 1 d .
C12 C 0.80021(18) 0.5504(3) 0.46344(16) 0.0252(6) Uani 1 1 d .
C13 C 0.2997(2) 0.1523(4) 0.68162(16) 0.0293(7) Uani 1 1 d .
H13 H 0.3580 0.2075 0.6777 0.035 Uiso 1 1 calc R
C14 C 0.2696(2) 0.1592(4) 0.75263(16) 0.0321(7) Uani 1 1 d .
H14 H 0.3063 0.2178 0.7965 0.038 Uiso 1 1 calc R
C15 C 0.1831(2) 0.0768(4) 0.75849(16) 0.0305(7) Uani 1 1 d .
H15 H 0.1596 0.0810 0.8062 0.037 Uiso 1 1 calc R
C16 C 0.13298(19) -0.0095(3) 0.69429(15) 0.0262(6) Uani 1 1 d .
H16 H 0.0754 -0.0677 0.6979 0.031 Uiso 1 1 calc R
C17 C 0.16751(18) -0.0115(3) 0.62258(15) 0.0216(6) Uani 1 1 d .
C18 C 0.1896(2) -0.0557(4) 0.37202(16) 0.0303(7) Uani 1 1 d .
H18 H 0.2373 0.0017 0.3510 0.036 Uiso 1 1 calc R
C19 C 0.1242(2) -0.1517(4) 0.32163(17) 0.0336(7) Uani 1 1 d .
H19 H 0.1257 -0.1589 0.2670 0.040 Uiso 1 1 calc R
C20 C 0.0547(2) -0.2396(4) 0.35314(16) 0.0304(7) Uani 1 1 d .
H20 H 0.0097 -0.3098 0.3200 0.036 Uiso 1 1 calc R
C21 C 0.05236(19) -0.2233(3) 0.43219(16) 0.0265(6) Uani 1 1 d .
H21 H 0.0055 -0.2813 0.4539 0.032 Uiso 1 1 calc R
C22 C 0.12085(18) -0.1188(3) 0.48074(15) 0.0217(6) Uani 1 1 d .

loop_
_atom_site_aniso_label
_atom_site_aniso_U_11
_atom_site_aniso_U_22
_atom_site_aniso_U_33
_atom_site_aniso_U_23
_atom_site_aniso_U_13
_atom_site_aniso_U_12
Cu 0.02220(18) 0.0288(2) 0.01972(18) -0.00112(14) 0.00803(13) -0.00660(14)
O1 0.0226(10) 0.0404(12) 0.0245(10) -0.0037(9) 0.0081(8) -0.0102(9)
O2 0.0255(10) 0.0449(12) 0.0197(10) 0.0037(9) 0.0087(8) -0.0078(9)
O3 0.0232(10) 0.0397(13) 0.0499(13) -0.0065(10) 0.0157(10) -0.0048(9)
O4 0.0235(10) 0.0252(11) 0.0391(11) -0.0061(9) 0.0020(8) -0.0043(8)
O5 0.0254(10) 0.0400(12) 0.0308(11) -0.0039(9) 0.0065(8) -0.0066(9)
N1 0.0220(11) 0.0262(13) 0.0185(11) 0.0001(9) 0.0053(9) -0.0029(9)
N2 0.0237(11) 0.0250(12) 0.0205(11) -0.0016(10) 0.0081(9) -0.0031(10)
N3 0.0226(11) 0.0312(13) 0.0228(12) -0.0010(10) 0.0088(10) -0.0096(10)
C1 0.0187(13) 0.0221(14) 0.0221(14) 0.0036(11) 0.0038(11) 0.0006(11)
C2 0.0249(14) 0.0333(16) 0.0173(13) 0.0018(12) 0.0069(11) -0.0008(12)
C3 0.0224(14) 0.0321(16) 0.0209(14) -0.0018(12) 0.0000(11) -0.0034(12)
C4 0.0182(13) 0.0215(14) 0.0253(14) 0.0010(11) 0.0041(11) 0.0020(11)
C5 0.0175(12) 0.0204(14) 0.0230(14) 0.0005(11) 0.0049(11) 0.0019(10)
C6 0.0236(14) 0.0317(17) 0.0316(16) 0.0003(13) 0.0130(12) -0.0037(12)
C7 0.0345(16) 0.0469(19) 0.0234(15) -0.0038(14) 0.0142(13) -0.0043(14)
C8 0.0282(15) 0.0407(18) 0.0228(15) -0.0080(13) 0.0039(12) -0.0042(13)
C9 0.0182(13) 0.0297(15) 0.0269(15) -0.0036(12) 0.0059(11) -0.0028(11)
C10 0.0170(13) 0.0212(14) 0.0196(13) 0.0025(11) 0.0038(10) 0.0025(10)
C11 0.0208(13) 0.0209(15) 0.0245(15) 0.0034(12) 0.0069(12) 0.0020(11)
C12 0.0177(13) 0.0259(15) 0.0308(15) 0.0056(13) 0.0023(12) -0.0004(12)
C13 0.0268(14) 0.0355(17) 0.0261(15) -0.0018(13) 0.0069(12) -0.0068(12)
C14 0.0341(16) 0.0392(18) 0.0218(15) -0.0054(13) 0.0034(12) -0.0057(13)
C15 0.0330(15) 0.0409(18) 0.0197(14) 0.0016(13) 0.0103(12) 0.0031(13)
C16 0.0231(14) 0.0335(16) 0.0237(14) 0.0043(13) 0.0090(12) -0.0016(12)
C17 0.0219(14) 0.0207(14) 0.0226(14) 0.0028(11) 0.0057(11) 0.0016(11)
C18 0.0340(16) 0.0346(17) 0.0261(15) -0.0045(13) 0.0147(13) -0.0082(13)
C19 0.0404(17) 0.0394(18) 0.0227(15) -0.0075(13) 0.0104(13) -0.0079(14)
C20 0.0306(15) 0.0300(17) 0.0294(16) -0.0085(13) 0.0037(12) -0.0047(13)
C21 0.0239(14) 0.0258(15) 0.0295(15) 0.0004(12) 0.0053(12) -0.0054(12)
C22 0.0223(13) 0.0206(14) 0.0227(14) 0.0006(11) 0.0056(11) 0.0031(11)

loop_
_atom_type_symbol
_atom_type_description
_atom_type_scat_dispersion_real
_atom_type_scat_dispersion_imag
_atom_type_scat_source
C C 0.0033 0.0016 'International Tables Vol C Tables 4.2.6.8 and 6.1.1.4'
H H 0.0000 0.0000 'International Tables Vol C Tables 4.2.6.8 and 6.1.1.4'
N N 0.0061 0.0033 'International Tables Vol C Tables 4.2.6.8 and 6.1.1.4'
O O 0.0106 0.0060 'International Tables Vol C Tables 4.2.6.8 and 6.1.1.4'
Cu Cu 0.3201 1.2651 'International Tables Vol C Tables 4.2.6.8 and 6.1.1.4'

loop_
_geom_angle_atom_site_label_1
_geom_angle_atom_site_label_2
_geom_angle_atom_site_label_3
_geom_angle
_geom_angle_site_symmetry_3
N2 Cu N1 95.59(9) .
N2 Cu O2 157.91(8) .
N1 Cu O2 98.15(8) .
N2 Cu O1 98.88(8) .
N1 Cu O1 162.22(8) .
O2 Cu O1 65.03(7) .
N2 Cu O4 91.44(8) 3_666
N1 Cu O4 89.41(8) 3_666
O2 Cu O4 105.88(7) 3_666
O1 Cu O4 100.46(7) 3_666
C11 O1 Cu 88.20(14) .
C11 O2 Cu 89.65(15) .
C12 O4 Cu 122.91(16) 3_666
C17 N1 C13 118.1(2) .
C17 N1 Cu 123.62(17) .
C13 N1 Cu 117.63(17) .
C22 N2 C18 117.7(2) .
C22 N2 Cu 124.55(17) .
C18 N2 Cu 117.72(17) .
C17 N3 C22 133.0(2) .
C2 C1 C10 120.1(2) .
C2 C1 C11 115.1(2) .
C10 C1 C11 124.6(2) .
C1 C2 C3 121.3(2) .
C4 C3 C2 121.0(2) .
C3 C4 C5 119.9(2) .
C3 C4 C12 115.9(2) .
C5 C4 C12 124.3(2) .
C6 C5 C4 122.6(2) .
C6 C5 C10 118.2(2) .
C4 C5 C10 119.2(2) .
C7 C6 C5 121.7(2) .
C6 C7 C8 119.9(2) .
C9 C8 C7 120.9(2) .
C8 C9 C10 121.3(2) .
C9 C10 C1 123.6(2) .
C9 C10 C5 117.9(2) .
C1 C10 C5 118.4(2) .
O1 C11 O2 117.1(2) .
O1 C11 C1 123.6(2) .
O2 C11 C1 119.3(2) .
O3 C12 O4 125.2(2) .
O3 C12 C4 120.0(2) .
O4 C12 C4 114.7(2) .
N1 C13 C14 123.5(2) .
C13 C14 C15 118.2(3) .
C16 C15 C14 119.3(2) .
C15 C16 C17 119.8(2) .
N1 C17 N3 121.6(2) .
N1 C17 C16 121.1(2) .
N3 C17 C16 117.3(2) .
C19 C18 N2 123.6(3) .
C18 C19 C20 118.2(3) .
C21 C20 C19 119.7(3) .
C20 C21 C22 119.2(2) .
N2 C22 N3 120.9(2) .
N2 C22 C21 121.5(2) .
N3 C22 C21 117.6(2) .

loop_
_geom_bond_atom_site_label_1
_geom_bond_atom_site_label_2
_geom_bond_distance
_geom_bond_site_symmetry_2
Cu N2 1.951(2) .
Cu N1 1.956(2) .
Cu O2 1.9966(17) .
Cu O1 2.0298(17) .
Cu O4 2.2520(19) 3_666
O1 C11 1.268(3) .
O2 C11 1.270(3) .
O3 C12 1.238(3) .
O4 C12 1.272(3) .
O4 Cu 2.2520(19) 3_666
N1 C17 1.340(3) .
N1 C13 1.359(3) .
N2 C22 1.342(3) .
N2 C18 1.364(3) .
N3 C17 1.376(3) .
N3 C22 1.378(3) .
C1 C2 1.370(4) .
C1 C10 1.429(3) .
C1 C11 1.497(3) .
C2 C3 1.399(4) .
C3 C4 1.373(4) .
C4 C5 1.426(4) .
C4 C12 1.532(3) .
C5 C6 1.419(4) .
C5 C10 1.443(3) .
C6 C7 1.363(4) .
C7 C8 1.405(4) .
C8 C9 1.359(4) .
C9 C10 1.425(3) .
C13 C14 1.364(4) .
C14 C15 1.395(4) .
C15 C16 1.362(4) .
C16 C17 1.406(4) .
C18 C19 1.356(4) .
C19 C20 1.395(4) .
C20 C21 1.364(4) .
C21 C22 1.406(4) .

loop_
_geom_hbond_atom_site_label_D
_geom_hbond_atom_site_label_H
_geom_hbond_atom_site_label_A
_geom_hbond_distance_DH
_geom_hbond_distance_HA
_geom_hbond_distance_DA
_geom_hbond_angle_DHA
_geom_hbond_site_symmetry_A
O5 H5A O4 0.95 1.77 2.721(3) 175.2 .
O5 H5B O3 0.95 1.88 2.785(3) 157.6 3_766
N3 H3N O5 0.892(10) 1.933(12) 2.814(3) 169(3) 1_445

loop_
_geom_torsion_atom_site_label_1
_geom_torsion_atom_site_label_2
_geom_torsion_atom_site_label_3
_geom_torsion_atom_site_label_4
_geom_torsion
_geom_torsion_site_symmetry_1
N2 Cu O1 C11 -165.44(15) .
N1 Cu O1 C11 -21.4(3) .
O2 Cu O1 C11 -1.34(14) .
O4 Cu O1 C11 101.42(15) 3_666
N2 Cu O2 C11 47.4(3) .
N1 Cu O2 C11 175.28(15) .
O1 Cu O2 C11 1.34(14) .
O4 Cu O2 C11 -93.01(15) 3_666
N2 Cu N1 C17 -7.7(2) .
O2 Cu N1 C17 -170.4(2) .
O1 Cu N1 C17 -152.1(2) .
O4 Cu N1 C17 83.7(2) 3_666
N2 Cu N1 C13 -178.2(2) .
O2 Cu N1 C13 19.2(2) .
O1 Cu N1 C13 37.4(4) .
O4 Cu N1 C13 -86.8(2) 3_666
N1 Cu N2 C22 0.8(2) .
O2 Cu N2 C22 129.1(2) .
O1 Cu N2 C22 170.5(2) .
O4 Cu N2 C22 -88.7(2) 3_666
N1 Cu N2 C18 -179.1(2) .
O2 Cu N2 C18 -50.8(3) .
O1 Cu N2 C18 -9.4(2) .
O4 Cu N2 C18 91.4(2) 3_666
C10 C1 C2 C3 1.6(4) .
C11 C1 C2 C3 -174.1(2) .
C1 C2 C3 C4 0.9(4) .
C2 C3 C4 C5 -1.9(4) .
C2 C3 C4 C12 179.1(2) .
C3 C4 C5 C6 178.2(2) .
C12 C4 C5 C6 -2.8(4) .
C3 C4 C5 C10 0.4(4) .
C12 C4 C5 C10 179.3(2) .
C4 C5 C6 C7 179.5(3) .
C10 C5 C6 C7 -2.6(4) .
C5 C6 C7 C8 -0.7(4) .
C6 C7 C8 C9 2.3(4) .
C7 C8 C9 C10 -0.4(4) .
C8 C9 C10 C1 177.4(3) .
C8 C9 C10 C5 -3.0(4) .
C2 C1 C10 C9 176.7(2) .
C11 C1 C10 C9 -8.1(4) .
C2 C1 C10 C5 -3.0(4) .
C11 C1 C10 C5 172.2(2) .
C6 C5 C10 C9 4.4(3) .
C4 C5 C10 C9 -177.6(2) .
C6 C5 C10 C1 -175.9(2) .
C4 C5 C10 C1 2.0(3) .
Cu O1 C11 O2 2.1(2) .
Cu O1 C11 C1 -174.4(2) .
Cu O2 C11 O1 -2.2(2) .
Cu O2 C11 C1 174.5(2) .
C2 C1 C11 O1 165.5(2) .
C10 C1 C11 O1 -9.9(4) .
C2 C1 C11 O2 -10.9(4) .
C10 C1 C11 O2 173.6(2) .
Cu O4 C12 O3 114.0(3) 3_666
Cu O4 C12 C4 -68.2(3) 3_666
C3 C4 C12 O3 145.2(3) .
C5 C4 C12 O3 -33.8(4) .
C3 C4 C12 O4 -32.6(3) .
C5 C4 C12 O4 148.4(2) .
C17 N1 C13 C14 -1.3(4) .
Cu N1 C13 C14 169.7(2) .
N1 C13 C14 C15 0.1(4) .
C13 C14 C15 C16 1.3(4) .
C14 C15 C16 C17 -1.5(4) .
C13 N1 C17 N3 -179.5(2) .
Cu N1 C17 N3 10.1(3) .
C13 N1 C17 C16 1.0(4) .
Cu N1 C17 C16 -169.43(19) .
C22 N3 C17 N1 -4.5(4) .
C22 N3 C17 C16 175.0(3) .
C15 C16 C17 N1 0.4(4) .
C15 C16 C17 N3 -179.2(2) .
C22 N2 C18 C19 -0.6(4) .
Cu N2 C18 C19 179.3(2) .
N2 C18 C19 C20 -1.4(5) .
C18 C19 C20 C21 1.9(4) .
C19 C20 C21 C22 -0.5(4) .
C18 N2 C22 N3 -176.3(2) .
Cu N2 C22 N3 3.8(3) .
C18 N2 C22 C21 2.1(4) .
Cu N2 C22 C21 -177.83(19) .
C17 N3 C22 N2 -3.2(4) .
C17 N3 C22 C21 178.4(3) .
C20 C21 C22 N2 -1.5(4) .
C20 C21 C22 N3 176.9(2) .
